data_7220596
loop_
_publ_author_name
'Liu, Kang'
'Ma, Benhua'
'Guo, Xiaolei'
'Ma, Dingxuan'
'Meng, Lingkun'
'Zeng, Guang'
'Yang, Fen'
'Li, Guanghua'
'Shi, Zhan'
'Feng, Shouhua'

_publ_section_title
;
 Syntheses, structures, luminescence and magnetic properties of eleven
 coordination polymers constructed by a N,N&#x2032;-sulfuryldiimidazole
 ligand
;
_journal_issue 27
_journal_name_full CrystEngComm
_journal_page_first 5054
_journal_paper_doi 10.1039/C5CE00807G
_journal_volume 17
_journal_year 2015
_chemical_formula_moiety 'C6 H6 N5 O5 S Zn0.50'
_chemical_formula_sum 'C6 H6 N5 O5 S Zn0.5'
_chemical_formula_weight 292.92
_chemical_melting_point ?
_chemical_name_systematic
; 
 ? 
;
_space_group_IT_number 2
_symmetry_cell_setting triclinic
_symmetry_space_group_name_Hall '-P 1'
_symmetry_space_group_name_H-M 'P -1'
_atom_sites_solution_hydrogens geom
_atom_sites_solution_primary direct
_atom_sites_solution_secondary difmap
_audit_creation_method SHELXL-97
_audit_update_record
;
2015-05-26 deposited with the CCDC.
2015-06-01 downloaded from the CCDC.
;
_cell_angle_alpha 64.41(3)
_cell_angle_beta 76.36(3)
_cell_angle_gamma 82.37(3)
_cell_formula_units_Z 2
_cell_length_a 6.6953(13)
_cell_length_b 8.7758(18)
_cell_length_c 10.028(2)
_cell_measurement_reflns_used 2349
_cell_measurement_temperature 293(2)
_cell_measurement_theta_max 27.48
_cell_measurement_theta_min 3.13
_cell_volume 516.1(2)
_computing_cell_refinement Process-auto
_computing_data_collection Process-auto
_computing_data_reduction Process-auto
_computing_structure_refinement 'SHELXL-97 (Sheldrick, 1997)'
_computing_structure_solution 'SHELXS-97 (Sheldrick, 1990)'
_diffrn_ambient_temperature 293(2)
_diffrn_detector_area_resol_mean 10.0
_diffrn_measured_fraction_theta_full 0.989
_diffrn_measured_fraction_theta_max 0.989
_diffrn_measurement_device_type 'Rigaku RAXIS-RAPID'
_diffrn_measurement_method omega-scan
_diffrn_radiation_monochromator graphite
_diffrn_radiation_source 'fine-focus sealed tube'
_diffrn_radiation_type MoK\a
_diffrn_radiation_wavelength 0.71073
_diffrn_reflns_av_R_equivalents 0.0146
_diffrn_reflns_av_sigmaI/netI 0.0174
_diffrn_reflns_limit_h_max 8
_diffrn_reflns_limit_h_min -8
_diffrn_reflns_limit_k_max 11
_diffrn_reflns_limit_k_min -10
_diffrn_reflns_limit_l_max 13
_diffrn_reflns_limit_l_min -13
_diffrn_reflns_number 5161
_diffrn_reflns_theta_full 27.48
_diffrn_reflns_theta_max 27.48
_diffrn_reflns_theta_min 3.13
_diffrn_standards_decay_% 0
_diffrn_standards_interval_count 0
_diffrn_standards_interval_time 0
_diffrn_standards_number 0
_exptl_absorpt_coefficient_mu 1.471
_exptl_absorpt_correction_T_max 0.679
_exptl_absorpt_correction_T_min 0.640
_exptl_absorpt_correction_type empirical
_exptl_absorpt_process_details Process-auto
_exptl_crystal_colour colourless
_exptl_crystal_density_diffrn 1.885
_exptl_crystal_density_meas ?
_exptl_crystal_density_method 'not measured'
_exptl_crystal_description block
_exptl_crystal_F_000 296
_exptl_crystal_size_max 0.32
_exptl_crystal_size_mid 0.29
_exptl_crystal_size_min 0.26
_refine_diff_density_max 0.352
_refine_diff_density_min -0.423
_refine_diff_density_rms 0.062
_refine_ls_extinction_method none
_refine_ls_goodness_of_fit_ref 1.059
_refine_ls_hydrogen_treatment constr
_refine_ls_matrix_type full
_refine_ls_number_parameters 160
_refine_ls_number_reflns 2349
_refine_ls_number_restraints 0
_refine_ls_restrained_S_all 1.059
_refine_ls_R_factor_all 0.0221
_refine_ls_R_factor_gt 0.0217
_refine_ls_shift/su_max 0.000
_refine_ls_shift/su_mean 0.000
_refine_ls_structure_factor_coef Fsqd
_refine_ls_weighting_details 'calc w=1/[\s^2^(Fo^2^)+(0.0277P)^2^+0.3776P] where P=(Fo^2^+2Fc^2^)/3'
_refine_ls_weighting_scheme calc
_refine_ls_wR_factor_gt 0.0560
_refine_ls_wR_factor_ref 0.0564
_reflns_number_gt 2293
_reflns_number_total 2349
_reflns_threshold_expression >2sigma(I)
_cod_data_source_file c5ce00807g3.cif
_cod_data_source_block p1
_cod_depositor_comments
;
The following automatic conversions were performed:

'_chemical_melting_point' value 'not measured' was changed to '?' -
the value is undefined or not given.

'_exptl_crystal_density_meas' value 'none' was changed to '?' - the
value is perceived as not measured.

Automatic conversion script
Id: cif_fix_values 3271 2015-04-21 07:52:19Z andrius 

 Adding full bibliography for 7220595--7220605.cif.
;
_cod_original_cell_volume 516.11(18)
_cod_original_sg_symbol_Hall -P1
_cod_original_sg_symbol_H-M P-1
_cod_original_formula_sum 'C6 H6 N5 O5 S Zn0.50'
_cod_database_code 7220596

loop_
_symmetry_equiv_pos_as_xyz
'x, y, z'
'-x, -y, -z'

loop_
_atom_site_label
_atom_site_type_symbol
_atom_site_fract_x
_atom_site_fract_y
_atom_site_fract_z
_atom_site_U_iso_or_equiv
_atom_site_adp_type
_atom_site_occupancy
_atom_site_symmetry_multiplicity
_atom_site_calc_flag
_atom_site_refinement_flags
Zn1 Zn 0.5000 0.0000 0.5000 0.00930(7) Uani 1 2 d S
S1 S 0.00659(5) 0.40580(4) 0.78261(4) 0.01036(8) Uani 1 1 d .
O1 O -0.08772(16) 0.48230(13) 0.65585(12) 0.0152(2) Uani 1 1 d .
O2 O -0.10223(16) 0.35315(13) 0.93307(12) 0.0159(2) Uani 1 1 d .
O3 O 0.22384(16) 0.07968(14) 0.40778(12) 0.0142(2) Uani 1 1 d .
O4 O 0.16272(19) 0.19685(15) 0.18075(13) 0.0224(2) Uani 1 1 d .
O5 O 0.18363(18) -0.07637(14) 0.29645(13) 0.0209(2) Uani 1 1 d .
N1 N 0.34180(18) 0.07982(15) 0.67024(13) 0.0112(2) Uani 1 1 d .
N2 N 0.14590(18) 0.23892(15) 0.77162(13) 0.0103(2) Uani 1 1 d .
N3 N 0.18950(18) 0.53392(15) 0.75361(13) 0.0116(2) Uani 1 1 d .
N4 N 0.39221(18) 0.74958(15) 0.64220(13) 0.0121(2) Uani 1 1 d .
N5 N 0.18990(18) 0.06519(16) 0.29341(14) 0.0125(2) Uani 1 1 d .
C1 C 0.2305(2) 0.21994(17) 0.64110(15) 0.0116(3) Uani 1 1 d .
H1B H 0.2114 0.2961 0.5454 0.014 Uiso 1 1 calc R
C2 C 0.2121(2) 0.10022(18) 0.89083(16) 0.0125(3) Uani 1 1 d .
H2B H 0.1813 0.0789 0.9926 0.015 Uiso 1 1 calc R
C3 C 0.3304(2) 0.00418(18) 0.82574(16) 0.0135(3) Uani 1 1 d .
H3A H 0.3952 -0.0982 0.8774 0.016 Uiso 1 1 calc R
C4 C 0.2303(2) 0.68841(17) 0.63422(16) 0.0126(3) Uani 1 1 d .
H4B H 0.1539 0.7415 0.5589 0.015 Uiso 1 1 calc R
C5 C 0.3379(2) 0.49799(18) 0.84115(16) 0.0141(3) Uani 1 1 d .
H5A H 0.3493 0.4026 0.9294 0.017 Uiso 1 1 calc R
C6 C 0.4614(2) 0.63123(18) 0.77036(16) 0.0135(3) Uani 1 1 d .
H6A H 0.5759 0.6426 0.8023 0.016 Uiso 1 1 calc R

loop_
_atom_site_aniso_label
_atom_site_aniso_U_11
_atom_site_aniso_U_22
_atom_site_aniso_U_33
_atom_site_aniso_U_23
_atom_site_aniso_U_13
_atom_site_aniso_U_12
Zn1 0.01089(12) 0.00765(11) 0.00840(11) -0.00304(8) -0.00068(8) -0.00055(8)
S1 0.00965(15) 0.00835(16) 0.01178(17) -0.00408(13) -0.00006(12) -0.00012(12)
O1 0.0139(5) 0.0127(5) 0.0179(5) -0.0051(4) -0.0052(4) 0.0019(4)
O2 0.0160(5) 0.0140(5) 0.0145(5) -0.0061(4) 0.0036(4) -0.0013(4)
O3 0.0132(5) 0.0189(5) 0.0128(5) -0.0080(4) -0.0044(4) 0.0004(4)
O4 0.0307(6) 0.0194(6) 0.0137(5) -0.0021(4) -0.0090(5) 0.0014(5)
O5 0.0259(6) 0.0173(5) 0.0234(6) -0.0111(5) -0.0052(5) -0.0039(5)
N1 0.0123(5) 0.0104(5) 0.0102(5) -0.0039(4) -0.0016(4) -0.0008(4)
N2 0.0118(5) 0.0080(5) 0.0106(5) -0.0040(4) -0.0015(4) 0.0004(4)
N3 0.0136(6) 0.0086(5) 0.0113(5) -0.0031(4) -0.0020(4) -0.0013(4)
N4 0.0133(5) 0.0099(5) 0.0114(6) -0.0039(5) -0.0006(4) -0.0003(4)
N5 0.0093(5) 0.0153(6) 0.0122(6) -0.0051(5) -0.0018(4) -0.0012(4)
C1 0.0127(6) 0.0120(6) 0.0101(6) -0.0050(5) -0.0015(5) -0.0007(5)
C2 0.0151(6) 0.0109(6) 0.0094(6) -0.0023(5) -0.0021(5) -0.0012(5)
C3 0.0159(6) 0.0108(6) 0.0109(6) -0.0022(5) -0.0024(5) 0.0006(5)
C4 0.0148(6) 0.0085(6) 0.0118(6) -0.0021(5) -0.0021(5) -0.0002(5)
C5 0.0182(7) 0.0115(6) 0.0123(6) -0.0036(5) -0.0056(5) 0.0001(5)
C6 0.0160(7) 0.0117(6) 0.0131(6) -0.0053(5) -0.0037(5) 0.0007(5)

loop_
_atom_type_symbol
_atom_type_description
_atom_type_scat_dispersion_real
_atom_type_scat_dispersion_imag
_atom_type_scat_source
C C 0.0033 0.0016 'International Tables Vol C Tables 4.2.6.8 and 6.1.1.4'
H H 0.0000 0.0000 'International Tables Vol C Tables 4.2.6.8 and 6.1.1.4'
N N 0.0061 0.0033 'International Tables Vol C Tables 4.2.6.8 and 6.1.1.4'
O O 0.0106 0.0060 'International Tables Vol C Tables 4.2.6.8 and 6.1.1.4'
S S 0.1246 0.1234 'International Tables Vol C Tables 4.2.6.8 and 6.1.1.4'
Zn Zn 0.2839 1.4301 'International Tables Vol C Tables 4.2.6.8 and 6.1.1.4'

loop_
_geom_angle_atom_site_label_1
_geom_angle_atom_site_label_2
_geom_angle_atom_site_label_3
_geom_angle
_geom_angle_site_symmetry_1
_geom_angle_site_symmetry_3
N1 Zn1 N1 180 . 2_656
N1 Zn1 N4 89.18(5) . 1_545
N1 Zn1 N4 90.82(5) 2_656 1_545
N1 Zn1 N4 90.82(5) . 2_666
N1 Zn1 N4 89.18(5) 2_656 2_666
N4 Zn1 N4 180 1_545 2_666
N1 Zn1 O3 85.98(5) . .
N1 Zn1 O3 94.02(5) 2_656 .
N4 Zn1 O3 92.53(5) 1_545 .
N4 Zn1 O3 87.47(5) 2_666 .
N1 Zn1 O3 94.02(5) . 2_656
N1 Zn1 O3 85.98(5) 2_656 2_656
N4 Zn1 O3 87.47(5) 1_545 2_656
N4 Zn1 O3 92.53(5) 2_666 2_656
O3 Zn1 O3 180 . 2_656
O2 S1 O1 123.84(7) . .
O2 S1 N2 106.54(7) . .
O1 S1 N2 107.82(7) . .
O2 S1 N3 108.86(7) . .
O1 S1 N3 106.31(7) . .
N2 S1 N3 101.22(6) . .
N5 O3 Zn1 126.77(9) . .
C1 N1 C3 106.57(12) . .
C1 N1 Zn1 122.80(10) . .
C3 N1 Zn1 130.62(10) . .
C1 N2 C2 107.85(12) . .
C1 N2 S1 125.47(10) . .
C2 N2 S1 126.48(10) . .
C4 N3 C5 107.81(12) . .
C4 N3 S1 126.30(11) . .
C5 N3 S1 125.76(10) . .
C4 N4 C6 106.94(12) . .
C4 N4 Zn1 125.07(10) . 1_565
C6 N4 Zn1 127.49(10) . 1_565
O5 N5 O4 121.57(13) . .
O5 N5 O3 120.13(12) . .
O4 N5 O3 118.30(13) . .
N1 C1 N2 110.27(12) . .
N1 C1 H1B 124.9 . .
N2 C1 H1B 124.9 . .
C3 C2 N2 104.81(12) . .
C3 C2 H2B 127.6 . .
N2 C2 H2B 127.6 . .
C2 C3 N1 110.50(13) . .
C2 C3 H3A 124.8 . .
N1 C3 H3A 124.8 . .
N4 C4 N3 109.94(13) . .
N4 C4 H4B 125.0 . .
N3 C4 H4B 125.0 . .
C6 C5 N3 105.22(13) . .
C6 C5 H5A 127.4 . .
N3 C5 H5A 127.4 . .
C5 C6 N4 110.09(13) . .
C5 C6 H6A 125.0 . .
N4 C6 H6A 125.0 . .

loop_
_geom_bond_atom_site_label_1
_geom_bond_atom_site_label_2
_geom_bond_distance
_geom_bond_site_symmetry_2
Zn1 N1 2.1237(13) .
Zn1 N1 2.1237(13) 2_656
Zn1 N4 2.1477(15) 1_545
Zn1 N4 2.1477(15) 2_666
Zn1 O3 2.1604(12) .
Zn1 O3 2.1604(12) 2_656
S1 O2 1.4105(12) .
S1 O1 1.4121(12) .
S1 N2 1.6598(13) .
S1 N3 1.6625(13) .
O3 N5 1.2806(16) .
O4 N5 1.2482(17) .
O5 N5 1.2356(17) .
N1 C1 1.3044(19) .
N1 C3 1.3932(18) .
N2 C1 1.3694(18) .
N2 C2 1.3988(18) .
N3 C4 1.3741(19) .
N3 C5 1.3953(18) .
N4 C4 1.3045(19) .
N4 C6 1.3945(19) .
N4 Zn1 2.1477(15) 1_565
C1 H1B 0.9300 .
C2 C3 1.348(2) .
C2 H2B 0.9300 .
C3 H3A 0.9300 .
C4 H4B 0.9300 .
C5 C6 1.348(2) .
C5 H5A 0.9300 .
C6 H6A 0.9300 .
